data_7704706
loop_
_publ_author_name
'Zhou, Xueer'
'Vasko, Petra'
'Hicks, Jamie'
'Fuentes, M \'Angeles'
'Heilmann, Andreas'
'Kolychev, Eugene L.'
'Aldridge, Simon'

_publ_section_title
;
 Cooperative N-H bond activation by amido-Ge(ii) cations.
;
_journal_issue 27
_journal_name_full 'Dalton transactions (Cambridge, England : 2003)'
_journal_page_first 9495
_journal_page_last 9504
_journal_paper_doi 10.1039/d0dt01960g
_journal_volume 49
_journal_year 2020
_chemical_formula_moiety 'C13 H24 Br Ge N3'
_chemical_formula_sum 'C13 H24 Br Ge N3'
_chemical_formula_weight 374.85
_space_group_crystal_system monoclinic
_space_group_IT_number 14
_space_group_name_Hall '-P 2ybc'
_space_group_name_H-M_alt 'P 1 21/c 1'
_atom_sites_solution_hydrogens geom
_audit_creation_method SHELXL-2018/3
_audit_update_record
;
2019-09-07 deposited with the CCDC.	2020-06-25 downloaded from the CCDC.
;
_cell_angle_alpha 90
_cell_angle_beta 91.18(3)
_cell_angle_gamma 90
_cell_formula_units_Z 4
_cell_length_a 7.3994(15)
_cell_length_b 10.027(2)
_cell_length_c 21.820(4)
_cell_measurement_reflns_used 8142
_cell_measurement_temperature 150(2)
_cell_measurement_theta_max 76.2560
_cell_measurement_theta_min 4.0120
_cell_volume 1618.6(5)
_computing_cell_refinement 'CrysAlisPro 1.171.38.43 (Rigaku OD, 2015)'
_computing_data_collection 'CrysAlisPro 1.171.38.43 (Rigaku OD, 2015)'
_computing_data_reduction 'CrysAlisPro 1.171.38.43 (Rigaku OD, 2015)'
_computing_structure_refinement 'SHELXL-2018/3 (Sheldrick, 2018)'
_computing_structure_solution 'SHELXT-2018/2 (Sheldrick, 2018)'
_diffrn_ambient_temperature 150(2)
_diffrn_detector_area_resol_mean 'SuperNova, Dual, Cu at zero, Atlas'
_diffrn_measured_fraction_theta_full 1.000
_diffrn_measured_fraction_theta_max 0.992
_diffrn_measurement_device_type 'SuperNova (Cu) X-ray Source'
_diffrn_measurement_method '\w scans'
_diffrn_radiation_type CuK\a
_diffrn_radiation_wavelength 1.5418
_diffrn_reflns_av_R_equivalents 0.0369
_diffrn_reflns_av_unetI/netI 0.0243
_diffrn_reflns_Laue_measured_fraction_full 1.000
_diffrn_reflns_Laue_measured_fraction_max 0.992
_diffrn_reflns_limit_h_max 9
_diffrn_reflns_limit_h_min -8
_diffrn_reflns_limit_k_max 12
_diffrn_reflns_limit_k_min -9
_diffrn_reflns_limit_l_max 25
_diffrn_reflns_limit_l_min -27
_diffrn_reflns_number 17119
_diffrn_reflns_point_group_measured_fraction_full 1.000
_diffrn_reflns_point_group_measured_fraction_max 0.992
_diffrn_reflns_theta_full 67.680
_diffrn_reflns_theta_max 76.174
_diffrn_reflns_theta_min 4.053
_diffrn_source 'micro-focus sealed X-ray tube'
_exptl_absorpt_coefficient_mu 5.361
_exptl_absorpt_correction_T_max 1.00000
_exptl_absorpt_correction_T_min 0.77472
_exptl_absorpt_correction_type multi-scan
_exptl_absorpt_process_details
;
CrysAlisPro 1.171.38.43 (Rigaku Oxford Diffraction, 2015)
Empirical absorption correction using spherical harmonics,
 implemented in SCALE3 ABSPACK scaling algorithm.
;
_exptl_crystal_colour colourless
_exptl_crystal_density_diffrn 1.538
_exptl_crystal_description plate
_exptl_crystal_F_000 760
_exptl_crystal_size_max 0.110
_exptl_crystal_size_mid 0.050
_exptl_crystal_size_min 0.020
_refine_diff_density_max 2.553
_refine_diff_density_min -1.272
_refine_diff_density_rms 0.211
_refine_ls_extinction_method none
_refine_ls_goodness_of_fit_ref 1.062
_refine_ls_hydrogen_treatment constr
_refine_ls_matrix_type full
_refine_ls_number_parameters 170
_refine_ls_number_reflns 3374
_refine_ls_number_restraints 0
_refine_ls_restrained_S_all 1.062
_refine_ls_R_factor_all 0.0997
_refine_ls_R_factor_gt 0.0977
_refine_ls_shift/su_max 0.001
_refine_ls_shift/su_mean 0.000
_refine_ls_structure_factor_coef Fsqd
_refine_ls_weighting_details 'w=1/[\s^2^(Fo^2^)+(0.0991P)^2^+46.2831P] where P=(Fo^2^+2Fc^2^)/3'
_refine_ls_weighting_scheme calc
_refine_ls_wR_factor_gt 0.2646
_refine_ls_wR_factor_ref 0.2661
_reflns_Friedel_coverage 0.000
_reflns_number_gt 3274
_reflns_number_total 3374
_reflns_threshold_expression 'I > 2\s(I)'
_cod_data_source_file d0dt01960g2.cif
_cod_data_source_block 193xzek17
_cod_depositor_comments 'Adding full bibliography for 7704706--7704714.cif.'
_cod_original_cell_volume 1618.6(6)
_cod_original_sg_symbol_H-M 'P 21/c'
_cod_database_code 7704706
_shelx_shelxl_version_number 2018/3
_shelx_space_group_comment
;
The symmetry employed for this shelxl refinement is uniquely defined
by the following loop, which should always be used as a source of
symmetry information in preference to the above space-group names.
They are only intended as comments.
;
_shelx_estimated_absorpt_t_min 0.590
_shelx_estimated_absorpt_t_max 0.900

loop_
_space_group_symop_operation_xyz
'x, y, z'
'-x, y+1/2, -z+1/2'
'-x, -y, -z'
'x, -y-1/2, z-1/2'

loop_
_atom_site_label
_atom_site_type_symbol
_atom_site_fract_x
_atom_site_fract_y
_atom_site_fract_z
_atom_site_U_iso_or_equiv
_atom_site_adp_type
_atom_site_occupancy
_atom_site_site_symmetry_order
_atom_site_calc_flag
_atom_site_refinement_flags_posn
_atom_site_refinement_flags_adp
_atom_site_refinement_flags_occupancy
_atom_site_disorder_assembly
_atom_site_disorder_group
Br1 Br 0.8588(2) 0.10196(14) 0.63811(6) 0.0413(4) Uani 1 1 d . . . . .
Ge1 Ge 0.78706(18) 0.33694(14) 0.59244(6) 0.0295(4) Uani 1 1 d . . . . .
N1 N 0.6416(13) 0.2835(9) 0.5260(4) 0.0289(19) Uani 1 1 d . . . . .
N2 N 0.3909(12) 0.3404(9) 0.6262(4) 0.0286(19) Uani 1 1 d . . . . .
N3 N 0.5431(12) 0.4298(10) 0.7015(4) 0.0280(19) Uani 1 1 d . . . . .
C1 C 0.7218(17) 0.2597(12) 0.4648(5) 0.033(2) Uani 1 1 d . . . . .
C2 C 0.888(2) 0.3481(16) 0.4584(6) 0.047(3) Uani 1 1 d . . . . .
H2A H 0.855403 0.441164 0.466255 0.070 Uiso 1 1 calc R U . . .
H2B H 0.934383 0.340061 0.416771 0.070 Uiso 1 1 calc R U . . .
H2C H 0.981915 0.319974 0.488056 0.070 Uiso 1 1 calc R U . . .
C3 C 0.779(2) 0.1165(13) 0.4571(7) 0.045(3) Uani 1 1 d . . . . .
H3A H 0.843596 0.086650 0.494228 0.067 Uiso 1 1 calc R U . . .
H3B H 0.857985 0.109032 0.421873 0.067 Uiso 1 1 calc R U . . .
H3C H 0.671339 0.060767 0.450285 0.067 Uiso 1 1 calc R U . . .
C4 C 0.587(2) 0.2998(15) 0.4151(6) 0.047(3) Uani 1 1 d . . . . .
H4A H 0.481933 0.240324 0.416101 0.071 Uiso 1 1 calc R U . . .
H4B H 0.643650 0.293148 0.374994 0.071 Uiso 1 1 calc R U . . .
H4C H 0.547863 0.391877 0.421929 0.071 Uiso 1 1 calc R U . . .
C5 C 0.4837(17) 0.2025(14) 0.5396(6) 0.039(3) Uani 1 1 d . . . . .
H5A H 0.521383 0.128791 0.567255 0.047 Uiso 1 1 calc R U . . .
H5B H 0.436711 0.162266 0.501034 0.047 Uiso 1 1 calc R U . . .
C6 C 0.3377(15) 0.2773(13) 0.5683(6) 0.034(3) Uani 1 1 d . . . . .
H6A H 0.294330 0.347044 0.539466 0.041 Uiso 1 1 calc R U . . .
H6B H 0.235631 0.215923 0.575667 0.041 Uiso 1 1 calc R U . . .
C7 C 0.5609(14) 0.3655(11) 0.6449(5) 0.025(2) Uani 1 1 d . . . . .
C8 C 0.2638(16) 0.3884(12) 0.6666(6) 0.036(3) Uani 1 1 d . . . . .
H8 H 0.135838 0.383969 0.662507 0.043 Uiso 1 1 calc R U . . .
C9 C 0.3645(17) 0.4439(12) 0.7138(5) 0.034(2) Uani 1 1 d . . . . .
H9 H 0.317106 0.485275 0.749247 0.041 Uiso 1 1 calc R U . . .
C10 C 0.6982(17) 0.4825(12) 0.7404(5) 0.033(2) Uani 1 1 d . . . . .
C11 C 0.6196(18) 0.5389(15) 0.7982(6) 0.040(3) Uani 1 1 d . . . . .
H11A H 0.522849 0.601911 0.787438 0.061 Uiso 1 1 calc R U . . .
H11B H 0.714531 0.585084 0.821878 0.061 Uiso 1 1 calc R U . . .
H11C H 0.570358 0.466176 0.822822 0.061 Uiso 1 1 calc R U . . .
C12 C 0.8265(17) 0.3674(13) 0.7562(6) 0.036(3) Uani 1 1 d . . . . .
H12A H 0.765959 0.304373 0.783288 0.054 Uiso 1 1 calc R U . . .
H12B H 0.935117 0.402522 0.777012 0.054 Uiso 1 1 calc R U . . .
H12C H 0.860719 0.321698 0.718498 0.054 Uiso 1 1 calc R U . . .
C13 C 0.793(2) 0.5950(14) 0.7061(6) 0.042(3) Uani 1 1 d . . . . .
H13A H 0.853182 0.558280 0.670266 0.063 Uiso 1 1 calc R U . . .
H13B H 0.883024 0.637111 0.733439 0.063 Uiso 1 1 calc R U . . .
H13C H 0.703603 0.661549 0.692785 0.063 Uiso 1 1 calc R U . . .

loop_
_atom_site_aniso_label
_atom_site_aniso_U_11
_atom_site_aniso_U_22
_atom_site_aniso_U_33
_atom_site_aniso_U_23
_atom_site_aniso_U_13
_atom_site_aniso_U_12
Br1 0.0446(7) 0.0452(8) 0.0343(7) 0.0052(5) 0.0030(5) 0.0142(6)
Ge1 0.0284(6) 0.0355(7) 0.0246(6) -0.0032(5) 0.0006(5) -0.0035(5)
N1 0.034(5) 0.028(4) 0.025(4) -0.001(4) 0.002(4) -0.003(4)
N2 0.025(4) 0.033(5) 0.028(5) 0.000(4) 0.001(4) 0.001(4)
N3 0.028(5) 0.033(5) 0.023(4) -0.002(4) -0.007(4) -0.004(4)
C1 0.044(6) 0.031(6) 0.023(5) 0.000(4) 0.002(5) -0.007(5)
C2 0.045(8) 0.062(9) 0.034(7) -0.001(6) 0.006(6) -0.015(7)
C3 0.055(8) 0.037(7) 0.042(7) -0.007(6) 0.006(6) 0.005(6)
C4 0.058(9) 0.048(8) 0.036(7) 0.003(6) -0.005(6) -0.009(7)
C5 0.037(6) 0.048(7) 0.032(6) -0.005(5) 0.000(5) -0.013(6)
C6 0.026(5) 0.041(6) 0.036(6) -0.008(5) -0.007(4) -0.005(5)
C7 0.028(5) 0.027(5) 0.022(5) 0.000(4) 0.006(4) 0.000(4)
C8 0.024(5) 0.037(6) 0.046(7) -0.003(5) 0.004(5) 0.000(5)
C9 0.036(6) 0.035(6) 0.031(6) -0.001(5) 0.007(5) 0.003(5)
C10 0.037(6) 0.032(6) 0.031(6) -0.007(5) -0.006(5) -0.002(5)
C11 0.035(6) 0.054(8) 0.032(6) -0.009(6) -0.001(5) 0.000(6)
C12 0.035(6) 0.044(7) 0.029(6) -0.003(5) 0.001(5) 0.001(5)
C13 0.048(7) 0.046(7) 0.032(6) -0.001(5) 0.000(5) -0.019(6)

loop_
_atom_type_symbol
_atom_type_description
_atom_type_scat_dispersion_real
_atom_type_scat_dispersion_imag
_atom_type_scat_source
C C 0.0181 0.0091 'International Tables Vol C Tables 4.2.6.8 and 6.1.1.4'
H H 0.0000 0.0000 'International Tables Vol C Tables 4.2.6.8 and 6.1.1.4'
N N 0.0311 0.0180 'International Tables Vol C Tables 4.2.6.8 and 6.1.1.4'
Ge Ge -1.0885 0.8855 'International Tables Vol C Tables 4.2.6.8 and 6.1.1.4'
Br Br -0.6763 1.2805 'International Tables Vol C Tables 4.2.6.8 and 6.1.1.4'

loop_
_geom_angle_atom_site_label_1
_geom_angle_atom_site_label_2
_geom_angle_atom_site_label_3
_geom_angle
_geom_angle_site_symmetry_1
_geom_angle_site_symmetry_3
_geom_angle_publ_flag
N1 Ge1 C7 90.5(4) . . ?
N1 Ge1 Br1 98.5(3) . . ?
C7 Ge1 Br1 94.2(3) . . ?
C5 N1 C1 115.3(9) . . ?
C5 N1 Ge1 117.0(7) . . ?
C1 N1 Ge1 120.5(8) . . ?
C7 N2 C8 112.7(10) . . ?
C7 N2 C6 125.5(9) . . ?
C8 N2 C6 121.7(10) . . ?
C9 N3 C7 109.4(9) . . ?
C9 N3 C10 125.6(10) . . ?
C7 N3 C10 124.9(9) . . ?
N1 C1 C3 111.6(10) . . ?
N1 C1 C4 109.3(11) . . ?
C3 C1 C4 110.8(11) . . ?
N1 C1 C2 109.0(10) . . ?
C3 C1 C2 108.4(12) . . ?
C4 C1 C2 107.6(11) . . ?
N1 C5 C6 113.7(11) . . ?
N2 C6 C5 113.8(10) . . ?
N2 C7 N3 104.5(9) . . ?
N2 C7 Ge1 124.8(8) . . ?
N3 C7 Ge1 130.1(8) . . ?
C9 C8 N2 104.6(10) . . ?
N3 C9 C8 108.8(10) . . ?
N3 C10 C11 107.5(10) . . ?
N3 C10 C12 108.9(9) . . ?
C11 C10 C12 110.0(10) . . ?
N3 C10 C13 109.5(10) . . ?
C11 C10 C13 108.7(11) . . ?
C12 C10 C13 112.2(11) . . ?

loop_
_geom_bond_atom_site_label_1
_geom_bond_atom_site_label_2
_geom_bond_distance
_geom_bond_site_symmetry_2
_geom_bond_publ_flag
Br1 Ge1 2.6088(19) . ?
Ge1 N1 1.866(9) . ?
Ge1 C7 2.067(10) . ?
N1 C5 1.459(15) . ?
N1 C1 1.493(14) . ?
N2 C7 1.338(14) . ?
N2 C8 1.388(15) . ?
N2 C6 1.460(14) . ?
N3 C9 1.362(16) . ?
N3 C7 1.401(14) . ?
N3 C10 1.509(14) . ?
C1 C3 1.506(18) . ?
C1 C4 1.513(18) . ?
C1 C2 1.527(18) . ?
C5 C6 1.466(18) . ?
C8 C9 1.377(18) . ?
C10 C11 1.510(17) . ?
C10 C12 1.529(17) . ?
C10 C13 1.532(17) . ?
